data_7234270
loop_
_publ_author_name
'Shunsuke Sasaki'
'Kazunobu Igawa'
'Gen-ichi Konishi'

_publ_section_title
;
 The effect of regioisomerism on the solid-state fluorescence of
 bis(piperidyl)anthracenes: structurally simple but bright AIE luminogens
;
_journal_name_full 'Journal of Materials Chemistry C'
_journal_page_first 5940
_journal_page_last 5950
_journal_paper_doi 10.1039/C5TC00946D
_journal_volume 3
_journal_year 2015
_chemical_formula_moiety 'C24 H28 N2'
_chemical_formula_sum 'C24 H28 N2'
_chemical_formula_weight 344.50
_chemical_melting_point 522.1(5)
_space_group_IT_number 2
_space_group_name_Hall '-P 1'
_space_group_name_H-M_alt 'P -1'
_symmetry_cell_setting triclinic
_symmetry_Int_Tables_number 2
_symmetry_space_group_name_Hall '-P 1'
_symmetry_space_group_name_H-M 'P -1'
_atom_sites_solution_hydrogens geom
_atom_sites_solution_primary direct
_atom_sites_solution_secondary difmap
_cell_angle_alpha 85.751(9)
_cell_angle_beta 66.290(7)
_cell_angle_gamma 83.253(9)
_cell_formula_units_Z 2
_cell_length_a 9.7682(10)
_cell_length_b 10.0584(15)
_cell_length_c 10.3707(11)
_cell_measurement_reflns_used 3012
_cell_measurement_temperature 123
_cell_measurement_theta_max 27.51
_cell_measurement_theta_min 3.00
_cell_volume 926.1(2)
_computing_cell_refinement CrystalClear
_computing_data_collection 'CrystalClear (Rigaku Inc., 2008)'
_computing_data_reduction CrystalClear
_computing_molecular_graphics 'CrystalStructure 4.0'
_computing_publication_material 'CrystalStructure 4.0 (Rigaku, 2010)'
_computing_structure_refinement 'SHELXL97 (Sheldrick, 2008)'
_computing_structure_solution 'Il Milione (Burla, et al., 2007)'
_diffrn_ambient_temperature 123
_diffrn_detector_area_resol_mean 14.222
_diffrn_measured_fraction_theta_full 0.995
_diffrn_measured_fraction_theta_max 0.995
_diffrn_measurement_device_type 'Rigaku Saturn724'
_diffrn_measurement_method \w
_diffrn_radiation_type 'Mo K\a'
_diffrn_radiation_wavelength 0.71075
_diffrn_reflns_av_R_equivalents 0.2128
_diffrn_reflns_limit_h_max 12
_diffrn_reflns_limit_h_min -11
_diffrn_reflns_limit_k_max 13
_diffrn_reflns_limit_k_min -13
_diffrn_reflns_limit_l_max 13
_diffrn_reflns_limit_l_min -13
_diffrn_reflns_number 15046
_diffrn_reflns_theta_full 27.50
_diffrn_reflns_theta_max 27.49
_diffrn_standards_interval_count .
_diffrn_standards_number 0
_exptl_absorpt_coefficient_mu 0.072
_exptl_absorpt_correction_type none
_exptl_crystal_colour colorless
_exptl_crystal_density_diffrn 1.235
_exptl_crystal_density_method 'not measured'
_exptl_crystal_description prism
_exptl_crystal_F_000 372.00
_exptl_crystal_size_max 0.200
_exptl_crystal_size_mid 0.150
_exptl_crystal_size_min 0.150
_refine_diff_density_max 0.520
_refine_diff_density_min -0.800
_refine_ls_extinction_method none
_refine_ls_goodness_of_fit_ref 1.001
_refine_ls_hydrogen_treatment constr
_refine_ls_number_parameters 235
_refine_ls_number_reflns 4235
_refine_ls_number_restraints 0
_refine_ls_R_factor_gt 0.0839
_refine_ls_shift/su_max 0.000
_refine_ls_structure_factor_coef Fsqd
_refine_ls_weighting_details 'w = 1/[\s^2^(Fo^2^)+(0.1552P)^2^+0.1856P] where P=(Fo^2^+2Fc^2^)/3'
_refine_ls_weighting_scheme calc
_refine_ls_wR_factor_ref 0.2455
_reflns_number_gt 3646
_reflns_number_total 4235
_reflns_threshold_expression F^2^>2.0\s(F^2^)
_cod_data_source_file J-Mater-Chem-C-2015-3-5940.cif
_cod_data_source_block 15BPA
_cod_depositor_comments
;
The following automatic conversions were performed:

data item '_chemical_melting_point' value '248.5-249.4 degC' was
changed to '522.1(5)' -- it was converted from degrees Celsius(C) to
Kelvins(K), the average value was taken and precision was estimated.

Automatic conversion script
Id: cif_fix_values 6909 2019-04-08 15:41:33Z antanas 
;
_cod_database_code 7234270

loop_
_symmetry_equiv_pos_site_id
_symmetry_equiv_pos_as_xyz
1 +X,+Y,+Z
2 -X,-Y,-Z

loop_
_atom_site_label
_atom_site_type_symbol
_atom_site_fract_x
_atom_site_fract_y
_atom_site_fract_z
_atom_site_U_iso_or_equiv
_atom_site_adp_type
_atom_site_occupancy
_atom_site_symmetry_multiplicity
_atom_site_calc_flag
_atom_site_refinement_flags
_atom_site_disorder_assembly
_atom_site_disorder_group
N1 N 0.30699(18) 0.41045(15) 0.88723(15) 0.0183(4) Uani 1.0 2 d . . .
N2 N 0.21030(17) 0.88541(15) 0.62882(15) 0.0178(4) Uani 1.0 2 d . . .
C1 C 0.3051(2) 0.37581(18) 0.75728(19) 0.0180(4) Uani 1.0 2 d . . .
C2 C 0.2168(3) 0.28395(19) 0.74763(19) 0.0216(5) Uani 1.0 2 d . . .
C3 C 0.2129(3) 0.25671(19) 0.6173(2) 0.0226(5) Uani 1.0 2 d . . .
C4 C 0.2955(2) 0.32331(19) 0.49620(19) 0.0195(4) Uani 1.0 2 d . . .
C5 C 0.2422(2) 0.90364(18) 0.74787(18) 0.0172(4) Uani 1.0 2 d . . .
C6 C 0.3833(2) 0.88284(19) 0.74753(19) 0.0203(4) Uani 1.0 2 d . . .
C7 C 0.4096(2) 0.90203(19) 0.8694(2) 0.0198(5) Uani 1.0 2 d . . .
C8 C 0.2944(2) 0.94133(18) 0.99164(19) 0.0185(4) Uani 1.0 2 d . . .
C9 C 0.5093(2) 0.52410(18) 0.62676(18) 0.0169(4) Uani 1.0 2 d . . .
C10 C -0.0266(2) 0.98472(18) 0.87982(18) 0.0171(4) Uani 1.0 2 d . . .
C11 C 0.40428(19) 0.44000(17) 0.62887(18) 0.0167(4) Uani 1.0 2 d . . .
C12 C 0.39618(19) 0.41462(18) 0.49754(18) 0.0169(4) Uani 1.0 2 d . . .
C13 C 0.1180(2) 0.95161(17) 0.87441(18) 0.0162(4) Uani 1.0 2 d . . .
C14 C 0.1456(2) 0.96849(17) 0.99759(18) 0.0166(4) Uani 1.0 2 d . . .
C15 C 0.2483(3) 0.31051(18) 1.00219(19) 0.0206(5) Uani 1.0 2 d . . .
C16 C 0.2674(3) 0.34682(19) 1.13256(19) 0.0225(5) Uani 1.0 2 d . . .
C17 C 0.1864(3) 0.4837(2) 1.18351(19) 0.0233(5) Uani 1.0 2 d . . .
C18 C 0.2441(3) 0.58695(19) 1.0625(2) 0.0247(5) Uani 1.0 2 d . . .
C19 C 0.2300(2) 0.54469(18) 0.93158(19) 0.0197(5) Uani 1.0 2 d . . .
C20 C 0.3379(2) 0.8948(2) 0.49204(19) 0.0225(5) Uani 1.0 2 d . . .
C21 C 0.2845(3) 0.9012(2) 0.37275(19) 0.0249(5) Uani 1.0 2 d . . .
C22 C 0.2010(3) 0.7799(2) 0.3797(2) 0.0242(5) Uani 1.0 2 d . . .
C23 C 0.0764(3) 0.7636(2) 0.5259(2) 0.0248(5) Uani 1.0 2 d . . .
C24 C 0.1378(3) 0.76180(19) 0.63888(19) 0.0209(5) Uani 1.0 2 d . . .
H2 H 0.1567 0.2374 0.8306 0.0259 Uiso 1.0 2 calc R . .
H3 H 0.1519 0.1912 0.6141 0.0271 Uiso 1.0 2 calc R . .
H4 H 0.2859 0.3088 0.4108 0.0234 Uiso 1.0 2 calc R . .
H6 H 0.4655 0.8549 0.6636 0.0243 Uiso 1.0 2 calc R . .
H7 H 0.5089 0.8873 0.8657 0.0237 Uiso 1.0 2 calc R . .
H8 H 0.3133 0.9507 1.0733 0.0222 Uiso 1.0 2 calc R . .
H9 H 0.5168 0.5402 0.7127 0.0203 Uiso 1.0 2 calc R . .
H10 H -0.0451 0.9753 0.7979 0.0205 Uiso 1.0 2 calc R . .
H15A H 0.3021 0.2214 0.9711 0.0247 Uiso 1.0 2 calc R . .
H15B H 0.1404 0.3053 1.0249 0.0247 Uiso 1.0 2 calc R . .
H16A H 0.3757 0.3475 1.1111 0.0270 Uiso 1.0 2 calc R . .
H16B H 0.2269 0.2783 1.2082 0.0270 Uiso 1.0 2 calc R . .
H17A H 0.2057 0.5084 1.2649 0.0280 Uiso 1.0 2 calc R . .
H17B H 0.0768 0.4813 1.2139 0.0280 Uiso 1.0 2 calc R . .
H18A H 0.1858 0.6748 1.0917 0.0297 Uiso 1.0 2 calc R . .
H18B H 0.3507 0.5971 1.0411 0.0297 Uiso 1.0 2 calc R . .
H19A H 0.1223 0.5446 0.9503 0.0236 Uiso 1.0 2 calc R . .
H19B H 0.2733 0.6107 0.8540 0.0236 Uiso 1.0 2 calc R . .
H20A H 0.4118 0.8158 0.4815 0.0269 Uiso 1.0 2 calc R . .
H20B H 0.3880 0.9760 0.4878 0.0269 Uiso 1.0 2 calc R . .
H21A H 0.3720 0.9041 0.2813 0.0298 Uiso 1.0 2 calc R . .
H21B H 0.2170 0.9842 0.3789 0.0298 Uiso 1.0 2 calc R . .
H22A H 0.2725 0.6982 0.3580 0.0290 Uiso 1.0 2 calc R . .
H22B H 0.1570 0.7914 0.3082 0.0290 Uiso 1.0 2 calc R . .
H23A H -0.0034 0.8385 0.5415 0.0298 Uiso 1.0 2 calc R . .
H23B H 0.0314 0.6789 0.5320 0.0298 Uiso 1.0 2 calc R . .
H24A H 0.0551 0.7543 0.7329 0.0251 Uiso 1.0 2 calc R . .
H24B H 0.2120 0.6829 0.6278 0.0251 Uiso 1.0 2 calc R . .

loop_
_atom_site_aniso_label
_atom_site_aniso_U_11
_atom_site_aniso_U_22
_atom_site_aniso_U_33
_atom_site_aniso_U_12
_atom_site_aniso_U_13
_atom_site_aniso_U_23
N1 0.0230(8) 0.0175(8) 0.0119(8) -0.0064(6) -0.0037(6) 0.0026(6)
N2 0.0189(8) 0.0191(8) 0.0131(8) -0.0070(6) -0.0027(6) 0.0007(6)
C1 0.0201(9) 0.0180(9) 0.0143(9) -0.0033(7) -0.0050(7) 0.0004(7)
C2 0.0235(9) 0.0229(10) 0.0160(9) -0.0096(8) -0.0041(8) 0.0029(7)
C3 0.0253(10) 0.0229(10) 0.0208(10) -0.0102(8) -0.0084(8) -0.0008(8)
C4 0.0204(9) 0.0248(10) 0.0153(9) -0.0059(8) -0.0081(7) -0.0005(7)
C5 0.0208(9) 0.0146(9) 0.0151(9) -0.0054(7) -0.0052(7) 0.0013(6)
C6 0.0190(9) 0.0199(10) 0.0170(9) -0.0023(7) -0.0021(7) 0.0002(7)
C7 0.0159(9) 0.0208(10) 0.0221(10) -0.0040(7) -0.0069(8) 0.0026(7)
C8 0.0209(9) 0.0185(9) 0.0171(9) -0.0048(7) -0.0083(8) 0.0024(7)
C9 0.0186(9) 0.0176(9) 0.0136(9) -0.0021(7) -0.0052(7) -0.0010(7)
C10 0.0205(9) 0.0186(9) 0.0133(8) -0.0056(7) -0.0068(7) -0.0008(7)
C11 0.0164(9) 0.0176(9) 0.0137(9) -0.0026(7) -0.0037(7) 0.0015(7)
C12 0.0168(9) 0.0168(9) 0.0164(9) -0.0031(7) -0.0058(7) 0.0013(7)
C13 0.0188(9) 0.0139(9) 0.0142(9) -0.0049(7) -0.0040(7) 0.0010(7)
C14 0.0176(9) 0.0144(9) 0.0166(9) -0.0052(7) -0.0050(7) 0.0030(7)
C15 0.0269(10) 0.0177(9) 0.0155(9) -0.0072(8) -0.0059(8) 0.0036(7)
C16 0.0277(10) 0.0211(10) 0.0180(9) -0.0076(8) -0.0080(8) 0.0058(7)
C17 0.0295(10) 0.0254(10) 0.0145(9) -0.0087(8) -0.0068(8) 0.0008(7)
C18 0.0321(11) 0.0211(10) 0.0187(10) -0.0069(8) -0.0067(8) 0.0003(7)
C19 0.0217(9) 0.0197(9) 0.0147(9) -0.0040(7) -0.0042(7) 0.0027(7)
C20 0.0188(9) 0.0300(11) 0.0153(9) -0.0070(8) -0.0025(8) 0.0008(7)
C21 0.0265(10) 0.0324(11) 0.0130(9) -0.0065(9) -0.0046(8) 0.0025(8)
C22 0.0284(10) 0.0297(11) 0.0161(9) -0.0035(8) -0.0098(8) -0.0042(8)
C23 0.0270(10) 0.0271(11) 0.0220(10) -0.0093(8) -0.0096(8) -0.0015(8)
C24 0.0240(10) 0.0219(10) 0.0165(9) -0.0085(8) -0.0061(8) 0.0007(7)

loop_
_atom_type_symbol
_atom_type_description
_atom_type_scat_dispersion_real
_atom_type_scat_dispersion_imag
_atom_type_scat_source
C C 0.0033 0.0016
;
International Tables for Crystallography
(1992, Vol. C, Tables 4.2.6.8 and 6.1.1.4)
;
H H 0.0000 0.0000
;
International Tables for Crystallography
(1992, Vol. C, Table 6.1.1.4)
;
N N 0.0061 0.0033
;
International Tables for Crystallography
(1992, Vol. C, Tables 4.2.6.8 and 6.1.1.4)
;

loop_
_geom_angle_atom_site_label_1
_geom_angle_atom_site_label_2
_geom_angle_atom_site_label_3
_geom_angle
_geom_angle_publ_flag
_geom_angle_site_symmetry_1
_geom_angle_site_symmetry_2
_geom_angle_site_symmetry_3
C1 N1 C15 113.87(16) yes . . .
C1 N1 C19 112.12(16) yes . . .
C15 N1 C19 110.52(13) yes . . .
C5 N2 C20 115.14(17) yes . . .
C5 N2 C24 113.35(15) yes . . .
C20 N2 C24 110.19(15) yes . . .
N1 C1 C2 123.33(16) yes . . .
N1 C1 C11 117.84(18) yes . . .
C2 C1 C11 118.82(19) yes . . .
C1 C2 C3 121.68(17) yes . . .
C2 C3 C4 120.9(2) yes . . .
C3 C4 C12 120.2(2) yes . . .
N2 C5 C6 123.58(15) yes . . .
N2 C5 C13 117.40(18) yes . . .
C6 C5 C13 119.0(2) yes . . .
C5 C6 C7 121.55(15) yes . . .
C6 C7 C8 120.9(2) yes . . .
C7 C8 C14 120.3(2) yes . . .
C11 C9 C12 122.22(19) yes . . 2_666
C13 C10 C14 122.0(2) yes . . 2_577
C1 C11 C9 122.83(19) yes . . .
C1 C11 C12 118.88(18) yes . . .
C9 C11 C12 118.28(15) yes . . .
C4 C12 C9 121.27(19) yes . . 2_666
C4 C12 C11 119.20(15) yes . . .
C9 C12 C11 119.50(19) yes 2_666 . .
C5 C13 C10 122.4(2) yes . . .
C5 C13 C14 118.87(18) yes . . .
C10 C13 C14 118.69(15) yes . . .
C8 C14 C10 121.3(2) yes . . 2_577
C8 C14 C13 119.36(15) yes . . .
C10 C14 C13 119.35(19) yes 2_577 . .
N1 C15 C16 111.05(17) yes . . .
C15 C16 C17 111.05(18) yes . . .
C16 C17 C18 108.70(14) yes . . .
C17 C18 C19 111.13(18) yes . . .
N1 C19 C18 112.19(18) yes . . .
N2 C20 C21 110.38(17) yes . . .
C20 C21 C22 110.93(17) yes . . .
C21 C22 C23 110.63(18) yes . . .
C22 C23 C24 110.66(18) yes . . .
N2 C24 C23 110.47(16) yes . . .
C1 C2 H2 119.160 no . . .
C3 C2 H2 119.159 no . . .
C2 C3 H3 119.529 no . . .
C4 C3 H3 119.537 no . . .
C3 C4 H4 119.919 no . . .
C12 C4 H4 119.927 no . . .
C5 C6 H6 119.222 no . . .
C7 C6 H6 119.231 no . . .
C6 C7 H7 119.564 no . . .
C8 C7 H7 119.560 no . . .
C7 C8 H8 119.871 no . . .
C14 C8 H8 119.867 no . . .
C11 C9 H9 118.886 no . . .
C12 C9 H9 118.897 no 2_666 . .
C13 C10 H10 119.027 no . . .
C14 C10 H10 119.023 no 2_577 . .
N1 C15 H15A 109.431 no . . .
N1 C15 H15B 109.425 no . . .
C16 C15 H15A 109.430 no . . .
C16 C15 H15B 109.422 no . . .
H15A C15 H15B 108.028 no . . .
C15 C16 H16A 109.425 no . . .
C15 C16 H16B 109.428 no . . .
C17 C16 H16A 109.428 no . . .
C17 C16 H16B 109.426 no . . .
H16A C16 H16B 108.023 no . . .
C16 C17 H17A 109.953 no . . .
C16 C17 H17B 109.948 no . . .
C18 C17 H17A 109.948 no . . .
C18 C17 H17B 109.944 no . . .
H17A C17 H17B 108.337 no . . .
C17 C18 H18A 109.407 no . . .
C17 C18 H18B 109.408 no . . .
C19 C18 H18A 109.414 no . . .
C19 C18 H18B 109.417 no . . .
H18A C18 H18B 108.011 no . . .
N1 C19 H19A 109.168 no . . .
N1 C19 H19B 109.165 no . . .
C18 C19 H19A 109.164 no . . .
C18 C19 H19B 109.171 no . . .
H19A C19 H19B 107.885 no . . .
N2 C20 H20A 109.575 no . . .
N2 C20 H20B 109.581 no . . .
C21 C20 H20A 109.577 no . . .
C21 C20 H20B 109.576 no . . .
H20A C20 H20B 108.117 no . . .
C20 C21 H21A 109.454 no . . .
C20 C21 H21B 109.449 no . . .
C22 C21 H21A 109.455 no . . .
C22 C21 H21B 109.458 no . . .
H21A C21 H21B 108.038 no . . .
C21 C22 H22A 109.521 no . . .
C21 C22 H22B 109.517 no . . .
C23 C22 H22A 109.525 no . . .
C23 C22 H22B 109.520 no . . .
H22A C22 H22B 108.085 no . . .
C22 C23 H23A 109.516 no . . .
C22 C23 H23B 109.515 no . . .
C24 C23 H23A 109.506 no . . .
C24 C23 H23B 109.514 no . . .
H23A C23 H23B 108.083 no . . .
N2 C24 H24A 109.557 no . . .
N2 C24 H24B 109.553 no . . .
C23 C24 H24A 109.555 no . . .
C23 C24 H24B 109.560 no . . .
H24A C24 H24B 108.106 no . . .

loop_
_geom_bond_atom_site_label_1
_geom_bond_atom_site_label_2
_geom_bond_distance
_geom_bond_publ_flag
_geom_bond_site_symmetry_1
_geom_bond_site_symmetry_2
N1 C1 1.424(3) yes . .
N1 C15 1.473(3) yes . .
N1 C19 1.475(3) yes . .
N2 C5 1.418(3) yes . .
N2 C20 1.470(2) yes . .
N2 C24 1.478(3) yes . .
C1 C2 1.371(3) yes . .
C1 C11 1.453(3) yes . .
C2 C3 1.415(4) yes . .
C3 C4 1.366(3) yes . .
C4 C12 1.427(3) yes . .
C5 C6 1.368(3) yes . .
C5 C13 1.450(3) yes . .
C6 C7 1.418(4) yes . .
C7 C8 1.361(3) yes . .
C8 C14 1.424(3) yes . .
C9 C11 1.397(3) yes . .
C9 C12 1.397(3) yes . 2_666
C10 C13 1.392(3) yes . .
C10 C14 1.400(3) yes . 2_577
C11 C12 1.439(3) yes . .
C13 C14 1.433(3) yes . .
C15 C16 1.513(4) yes . .
C16 C17 1.522(3) yes . .
C17 C18 1.532(3) yes . .
C18 C19 1.515(4) yes . .
C20 C21 1.518(4) yes . .
C21 C22 1.527(4) yes . .
C22 C23 1.528(3) yes . .
C23 C24 1.514(4) yes . .
C2 H2 0.950 no . .
C3 H3 0.950 no . .
C4 H4 0.950 no . .
C6 H6 0.950 no . .
C7 H7 0.950 no . .
C8 H8 0.950 no . .
C9 H9 0.950 no . .
C10 H10 0.950 no . .
C15 H15A 0.990 no . .
C15 H15B 0.990 no . .
C16 H16A 0.990 no . .
C16 H16B 0.990 no . .
C17 H17A 0.990 no . .
C17 H17B 0.990 no . .
C18 H18A 0.990 no . .
C18 H18B 0.990 no . .
C19 H19A 0.990 no . .
C19 H19B 0.990 no . .
C20 H20A 0.990 no . .
C20 H20B 0.990 no . .
C21 H21A 0.990 no . .
C21 H21B 0.990 no . .
C22 H22A 0.990 no . .
C22 H22B 0.990 no . .
C23 H23A 0.990 no . .
C23 H23B 0.990 no . .
C24 H24A 0.990 no . .
C24 H24B 0.990 no . .

loop_
_geom_contact_atom_site_label_1
_geom_contact_atom_site_label_2
_geom_contact_distance
_geom_contact_publ_flag
_geom_contact_site_symmetry_1
_geom_contact_site_symmetry_2
N1 C9 2.879(2) no . .
N1 C17 2.931(3) no . .
N2 C10 2.851(2) no . .
N2 C22 2.903(3) no . .
C1 C4 2.837(3) no . .
C2 C12 2.812(3) no . .
C2 C15 2.813(4) no . .
C2 C19 3.399(3) no . .
C3 C11 2.816(3) no . .
C5 C8 2.832(4) no . .
C6 C14 2.807(3) no . .
C6 C20 2.849(4) no . .
C6 C24 3.400(4) no . .
C7 C13 2.814(3) no . .
C9 C9 2.789(3) no . 2_666
C9 C19 3.242(3) no . .
C10 C10 2.788(3) no . 2_577
C10 C24 3.257(3) no . .
C11 C11 2.851(3) no . 2_666
C11 C19 3.104(3) no . .
C12 C12 2.825(3) no . 2_666
C13 C13 2.840(3) no . 2_577
C13 C24 3.142(3) no . .
C14 C14 2.822(3) no . 2_577
C15 C18 2.887(3) no . .
C16 C19 2.875(3) no . .
C20 C23 2.897(4) no . .
C21 C24 2.891(3) no . .
C2 C13 3.595(3) no . 1_545
C13 C2 3.595(3) no . 1_565
N1 H2 2.6415 no . .
N1 H9 2.5441 no . .
N1 H16A 2.6791 no . .
N1 H16B 3.3090 no . .
N1 H17B 3.3009 no . .
N1 H18A 3.3239 no . .
N1 H18B 2.7267 no . .
N2 H6 2.6399 no . .
N2 H10 2.5106 no . .
N2 H21A 3.3029 no . .
N2 H21B 2.6844 no . .
N2 H22A 3.3080 no . .
N2 H23A 2.6863 no . .
N2 H23B 3.3093 no . .
C1 H3 3.2783 no . .
C1 H9 2.6723 no . .
C1 H15A 2.6039 no . .
C1 H15B 2.6799 no . .
C1 H19A 2.6451 no . .
C1 H19B 2.5709 no . .
C2 H4 3.2758 no . .
C2 H15A 2.7710 no . .
C2 H15B 2.6834 no . .
C2 H19A 3.2913 no . .
C4 H2 3.2648 no . .
C4 H9 2.6267 no . 2_666
C5 H7 3.2772 no . .
C5 H10 2.6593 no . .
C5 H20A 2.7372 no . .
C5 H20B 2.5880 no . .
C5 H24A 2.5549 no . .
C5 H24B 2.7251 no . .
C6 H8 3.2747 no . .
C6 H20A 2.7845 no . .
C6 H20B 2.7700 no . .
C6 H24B 3.3491 no . .
C8 H6 3.2626 no . .
C8 H10 2.6294 no . 2_577
C9 H4 2.6539 no . 2_666
C9 H19B 2.6625 no . .
C10 H8 2.6508 no . 2_577
C10 H24A 2.7273 no . .
C11 H2 3.2918 no . .
C11 H4 3.3308 no . .
C11 H9 3.3044 no . 2_666
C11 H19A 3.5016 no . .
C11 H19B 2.7765 no . .
C12 H3 3.2780 no . .
C12 H9 3.2930 no . .
C13 H6 3.2897 no . .
C13 H8 3.3249 no . .
C13 H10 3.3011 no . 2_577
C13 H24A 2.8126 no . .
C14 H7 3.2735 no . .
C14 H10 3.2883 no . .
C15 H2 2.4778 no . .
C15 H17A 3.3550 no . .
C15 H17B 2.7391 no . .
C15 H18B 3.2636 no . .
C15 H19A 2.6486 no . .
C15 H19B 3.2741 no . .
C16 H18A 3.3387 no . .
C16 H18B 2.7218 no . .
C16 H19A 3.2371 no . .
C17 H15A 3.3535 no . .
C17 H15B 2.7108 no . .
C17 H19A 2.7438 no . .
C17 H19B 3.3625 no . .
C18 H9 3.5587 no . .
C18 H15B 3.2191 no . .
C18 H16A 2.7054 no . .
C18 H16B 3.3418 no . .
C19 H2 3.5731 no . .
C19 H9 2.8061 no . .
C19 H15A 3.2767 no . .
C19 H15B 2.6403 no . .
C19 H16A 3.2167 no . .
C19 H17A 3.3639 no . .
C19 H17B 2.7644 no . .
C20 H6 2.5388 no . .
C20 H22A 2.7688 no . .
C20 H22B 3.3577 no . .
C20 H23A 3.2745 no . .
C20 H24A 3.2731 no . .
C20 H24B 2.6108 no . .
C21 H23A 2.7684 no . .
C21 H23B 3.3627 no . .
C21 H24B 3.2124 no . .
C22 H20A 2.7329 no . .
C22 H20B 3.3622 no . .
C22 H24A 3.3564 no . .
C22 H24B 2.7222 no . .
C23 H10 3.3918 no . .
C23 H20A 3.2219 no . .
C23 H21A 3.3623 no . .
C23 H21B 2.7693 no . .
C24 H6 3.5483 no . .
C24 H10 2.7889 no . .
C24 H20A 2.6114 no . .
C24 H20B 3.2751 no . .
C24 H21B 3.2724 no . .
C24 H22A 2.7603 no . .
C24 H22B 3.3511 no . .
H2 H3 2.3460 no . .
H2 H15A 2.3975 no . .
H2 H15B 2.1156 no . .
H2 H19A 3.3459 no . .
H3 H4 2.3089 no . .
H4 H9 2.4655 no . 2_666
H6 H7 2.3502 no . .
H6 H20A 2.2251 no . .
H6 H20B 2.4390 no . .
H6 H24B 3.3327 no . .
H7 H8 2.3030 no . .
H8 H10 2.4651 no . 2_577
H9 H18B 3.1911 no . .
H9 H19B 2.2935 no . .
H10 H23A 2.9448 no . .
H10 H24A 2.3520 no . .
H15A H16A 2.3579 no . .
H15A H16B 2.3596 no . .
H15A H19A 3.5448 no . .
H15B H16A 2.8636 no . .
H15B H16B 2.3578 no . .
H15B H17B 2.5767 no . .
H15B H19A 2.4825 no . .
H15B H19B 3.5418 no . .
H16A H17A 2.3539 no . .
H16A H17B 2.8736 no . .
H16A H18B 2.5727 no . .
H16B H17A 2.3945 no . .
H16B H17B 2.3591 no . .
H17A H18A 2.4138 no . .
H17A H18B 2.3536 no . .
H17B H18A 2.3590 no . .
H17B H18B 2.8803 no . .
H17B H19A 2.6286 no . .
H18A H19A 2.3366 no . .
H18A H19B 2.3745 no . .
H18B H19A 2.8611 no . .
H18B H19B 2.3391 no . .
H20A H21A 2.3553 no . .
H20A H21B 2.8686 no . .
H20A H22A 2.6262 no . .
H20A H24A 3.5052 no . .
H20A H24B 2.4145 no . .
H20B H21A 2.3787 no . .
H20B H21B 2.3539 no . .
H20B H24B 3.5079 no . .
H21A H22A 2.3390 no . .
H21A H22B 2.4113 no . .
H21B H22A 2.8721 no . .
H21B H22B 2.3384 no . .
H21B H23A 2.6616 no . .
H22A H23A 2.8730 no . .
H22A H23B 2.3405 no . .
H22A H24B 2.6129 no . .
H22B H23A 2.3405 no . .
H22B H23B 2.4118 no . .
H23A H24A 2.3525 no . .
H23A H24B 2.8658 no . .
H23B H24A 2.3741 no . .
H23B H24B 2.3531 no . .
N2 H3 3.0652 no . 1_565
C1 H20A 3.3823 no . 2_666
C1 H24B 3.4463 no . .
C2 H17B 3.4041 no . 2_567
C2 H18A 3.5868 no . 2_567
C2 H20A 3.5183 no . 2_666
C3 H6 3.4517 no . 2_666
C3 H20A 3.3885 no . 2_666
C3 H20B 3.2068 no . 1_545
C3 H22B 3.4630 no . 2_566
C3 H23A 3.3496 no . 2_566
C3 H23B 3.3115 no . 2_566
C4 H6 2.7848 no . 2_666
C4 H16B 3.3848 no . 1_554
C4 H17A 3.2608 no . 1_554
C4 H20A 3.1188 no . 2_666
C4 H20B 3.5027 no . 1_545
C4 H23B 3.3236 no . 2_566
C5 H2 3.4488 no . 1_565
C5 H3 3.2952 no . 1_565
C5 H19B 3.0930 no . .
C6 H4 3.4050 no . 2_666
C6 H9 3.5301 no . .
C6 H19B 3.0261 no . .
C6 H20B 2.9681 no . 2_676
C6 H21A 3.3066 no . 2_676
C7 H8 3.4987 no . 2_677
C7 H15A 3.3693 no . 1_565
C7 H16A 3.1257 no . 2_667
C7 H16B 3.5990 no . 2_667
C7 H18A 3.4141 no . .
C7 H18B 3.4186 no . .
C7 H19B 3.3976 no . .
C7 H21A 2.9402 no . 2_676
C8 H7 3.5065 no . 2_677
C8 H15A 2.8168 no . 1_565
C8 H18A 2.9593 no . .
C8 H18B 3.4738 no . .
C8 H21A 3.3672 no . 1_556
C8 H22B 3.3245 no . 1_556
C9 H6 3.3350 no . .
C9 H17A 3.3709 no . 2_667
C9 H20A 3.4096 no . .
C9 H20A 3.5774 no . 2_666
C9 H22A 2.9434 no . 2_666
C9 H24B 3.1420 no . .
C9 H24B 3.5236 no . 2_666
C10 H2 3.1727 no . 1_565
C10 H2 3.4973 no . 2_567
C10 H3 3.3296 no . 1_565
C10 H15A 3.3797 no . 2_567
C10 H15B 3.1891 no . 2_567
C10 H18A 3.5723 no . 2_577
C10 H22B 3.3418 no . 2_576
C11 H20A 2.9756 no . 2_666
C11 H22A 3.3472 no . 2_666
C11 H24B 2.9033 no . .
C12 H6 3.1564 no . 2_666
C12 H20A 2.8577 no . 2_666
C12 H22A 3.4165 no . .
C12 H24B 3.1283 no . .
C12 H24B 3.5502 no . 2_666
C13 H2 2.9216 no . 1_565
C13 H3 3.4220 no . 1_565
C13 H19B 3.5687 no . .
C14 H2 3.0906 no . 1_565
C14 H2 3.5834 no . 2_567
C14 H15A 3.0590 no . 1_565
C14 H15B 3.4128 no . 1_565
C14 H18A 3.0725 no . .
C14 H22B 3.5991 no . 1_556
C15 H7 3.5440 no . 2_667
C15 H19A 3.5917 no . 2_567
C15 H24A 3.2238 no . 2_567
C16 H4 2.9575 no . 1_556
C16 H7 3.0220 no . 2_667
C16 H9 3.4442 no . 2_667
C16 H18B 3.5232 no . 2_667
C16 H23B 3.5452 no . 2_567
C16 H24A 3.1485 no . 2_567
C17 H4 3.2282 no . 1_556
C17 H9 3.4535 no . 2_667
C17 H22A 3.2969 no . 1_556
C17 H22B 3.3796 no . 1_556
C17 H23B 3.3108 no . 2_567
C17 H24A 3.3795 no . 2_567
C18 H16A 3.5341 no . 2_667
C18 H22A 3.4621 no . 1_556
C18 H22B 3.1726 no . 1_556
C19 H19A 3.3646 no . 2_567
C19 H24A 3.5986 no . .
C19 H24B 3.4096 no . .
C20 H3 3.3505 no . 1_565
C20 H6 3.2671 no . 2_676
C20 H20B 3.1955 no . 2_676
C21 H6 3.5568 no . 2_676
C21 H7 3.3058 no . 2_676
C21 H8 3.0117 no . 1_554
C21 H10 3.5305 no . 2_576
C21 H23A 3.4464 no . 2_576
C22 H3 3.3998 no . 2_566
C22 H8 3.3287 no . 1_554
C22 H10 3.5324 no . 2_576
C22 H17A 3.0473 no . 1_554
C22 H18A 3.3043 no . 1_554
C23 H3 3.0909 no . 2_566
C23 H4 3.4860 no . 2_566
C23 H16B 3.1800 no . 2_567
C23 H17B 3.4959 no . 2_567
C23 H21B 3.4660 no . 2_576
C24 H15B 3.5298 no . 2_567
C24 H16B 3.3275 no . 2_567
C24 H17B 3.2839 no . 2_567
C24 H19B 3.2308 no . .
H2 C5 3.4488 no . 1_545
H2 C10 3.1727 no . 1_545
H2 C10 3.4973 no . 2_567
H2 C13 2.9216 no . 1_545
H2 C14 3.0906 no . 1_545
H2 C14 3.5834 no . 2_567
H2 H10 3.5831 no . 1_545
H2 H17B 3.5435 no . 2_567
H2 H18A 3.1409 no . 2_567
H2 H19A 3.4281 no . 2_567
H3 N2 3.0652 no . 1_545
H3 C5 3.2952 no . 1_545
H3 C10 3.3296 no . 1_545
H3 C13 3.4220 no . 1_545
H3 C20 3.3505 no . 1_545
H3 C22 3.3998 no . 2_566
H3 C23 3.0909 no . 2_566
H3 H10 3.0773 no . 1_545
H3 H20B 2.9220 no . 1_545
H3 H21B 3.1429 no . 1_545
H3 H22B 2.7790 no . 2_566
H3 H23A 2.6170 no . 2_566
H3 H23B 2.9225 no . 2_566
H4 C6 3.4050 no . 2_666
H4 C16 2.9575 no . 1_554
H4 C17 3.2282 no . 1_554
H4 C23 3.4860 no . 2_566
H4 H6 2.6352 no . 2_666
H4 H7 3.3790 no . 2_666
H4 H16A 2.8796 no . 1_554
H4 H16B 2.4404 no . 1_554
H4 H17A 2.6583 no . 1_554
H4 H20B 3.5068 no . 1_545
H4 H21B 3.4750 no . 1_545
H4 H23A 3.1319 no . 2_566
H4 H23B 2.9006 no . 2_566
H6 C3 3.4517 no . 2_666
H6 C4 2.7848 no . 2_666
H6 C9 3.3350 no . .
H6 C12 3.1564 no . 2_666
H6 C20 3.2671 no . 2_676
H6 C21 3.5568 no . 2_676
H6 H4 2.6352 no . 2_666
H6 H9 3.1821 no . .
H6 H19B 3.2926 no . .
H6 H20B 2.4032 no . 2_676
H6 H21A 3.2498 no . 2_676
H6 H21B 3.5213 no . 2_676
H7 C8 3.5065 no . 2_677
H7 C15 3.5440 no . 2_667
H7 C16 3.0220 no . 2_667
H7 C21 3.3058 no . 2_676
H7 H4 3.3790 no . 2_666
H7 H8 2.7881 no . 2_677
H7 H15A 3.0376 no . 2_667
H7 H16A 2.5325 no . 2_667
H7 H16B 2.7584 no . 2_667
H7 H18B 3.4964 no . .
H7 H20B 3.5989 no . 2_676
H7 H21A 2.5994 no . 2_676
H7 H21B 3.1837 no . 2_676
H8 C7 3.4987 no . 2_677
H8 C21 3.0117 no . 1_556
H8 C22 3.3287 no . 1_556
H8 H7 2.7881 no . 2_677
H8 H8 3.5731 no . 2_677
H8 H15A 2.8538 no . 1_565
H8 H16B 3.5511 no . 1_565
H8 H18A 3.1348 no . .
H8 H18B 3.5586 no . .
H8 H21A 2.4459 no . 1_556
H8 H21B 2.9543 no . 1_556
H8 H22B 2.7995 no . 1_556
H9 C6 3.5301 no . .
H9 C16 3.4442 no . 2_667
H9 C17 3.4535 no . 2_667
H9 H6 3.1821 no . .
H9 H16A 2.8008 no . 2_667
H9 H17A 2.7961 no . 2_667
H9 H18B 3.4374 no . 2_667
H9 H22A 2.8999 no . 2_666
H9 H24B 3.5518 no . .
H10 C21 3.5305 no . 2_576
H10 C22 3.5324 no . 2_576
H10 H2 3.5831 no . 1_565
H10 H3 3.0773 no . 1_565
H10 H15A 3.4035 no . 2_567
H10 H15B 3.2679 no . 2_567
H10 H16B 3.2933 no . 2_567
H10 H21B 2.9249 no . 2_576
H10 H22B 2.8096 no . 2_576
H15A C7 3.3693 no . 1_545
H15A C8 2.8168 no . 1_545
H15A C10 3.3797 no . 2_567
H15A C14 3.0590 no . 1_545
H15A H7 3.0376 no . 2_667
H15A H8 2.8538 no . 1_545
H15A H10 3.4035 no . 2_567
H15A H21A 3.3797 no . 2_666
H15A H24A 3.5989 no . 2_567
H15B C10 3.1891 no . 2_567
H15B C14 3.4128 no . 1_545
H15B C24 3.5298 no . 2_567
H15B H10 3.2679 no . 2_567
H15B H19A 2.7471 no . 2_567
H15B H24A 2.5495 no . 2_567
H16A C7 3.1257 no . 2_667
H16A C18 3.5341 no . 2_667
H16A H4 2.8796 no . 1_556
H16A H7 2.5325 no . 2_667
H16A H9 2.8008 no . 2_667
H16A H18B 2.6017 no . 2_667
H16B C4 3.3848 no . 1_556
H16B C7 3.5990 no . 2_667
H16B C23 3.1800 no . 2_567
H16B C24 3.3275 no . 2_567
H16B H4 2.4404 no . 1_556
H16B H7 2.7584 no . 2_667
H16B H8 3.5511 no . 1_545
H16B H10 3.2933 no . 2_567
H16B H21B 3.3242 no . 1_546
H16B H23A 2.9124 no . 2_567
H16B H23B 2.8744 no . 2_567
H16B H24A 2.6263 no . 2_567
H17A C4 3.2608 no . 1_556
H17A C9 3.3709 no . 2_667
H17A C22 3.0473 no . 1_556
H17A H4 2.6583 no . 1_556
H17A H9 2.7961 no . 2_667
H17A H22A 2.4652 no . 1_556
H17A H22B 2.8691 no . 1_556
H17A H23B 3.1204 no . 1_556
H17A H23B 3.1405 no . 2_567
H17B C2 3.4041 no . 2_567
H17B C23 3.4959 no . 2_567
H17B C24 3.2839 no . 2_567
H17B H2 3.5435 no . 2_567
H17B H19A 3.0980 no . 2_567
H17B H22B 3.5971 no . 1_556
H17B H23B 2.8622 no . 2_567
H17B H24A 2.7447 no . 2_567
H17B H24B 3.2173 no . 2_567
H18A C2 3.5868 no . 2_567
H18A C7 3.4141 no . .
H18A C8 2.9593 no . .
H18A C10 3.5723 no . 2_577
H18A C14 3.0725 no . .
H18A C22 3.3043 no . 1_556
H18A H2 3.1409 no . 2_567
H18A H8 3.1348 no . .
H18A H22A 3.2287 no . 1_556
H18A H22B 2.5095 no . 1_556
H18B C7 3.4186 no . .
H18B C8 3.4738 no . .
H18B C16 3.5232 no . 2_667
H18B H7 3.4964 no . .
H18B H8 3.5586 no . .
H18B H9 3.4374 no . 2_667
H18B H16A 2.6017 no . 2_667
H18B H18B 3.1556 no . 2_667
H18B H22A 3.2735 no . 1_556
H18B H22B 3.2851 no . 1_556
H19A C15 3.5917 no . 2_567
H19A C19 3.3646 no . 2_567
H19A H2 3.4281 no . 2_567
H19A H15B 2.7471 no . 2_567
H19A H17B 3.0980 no . 2_567
H19A H19A 2.4419 no . 2_567
H19A H24A 3.1812 no . .
H19A H24B 3.3355 no . .
H19B C5 3.0930 no . .
H19B C6 3.0261 no . .
H19B C7 3.3976 no . .
H19B C13 3.5687 no . .
H19B C24 3.2308 no . .
H19B H6 3.2926 no . .
H19B H24A 3.0611 no . .
H19B H24B 2.6764 no . .
H20A C1 3.3823 no . 2_666
H20A C2 3.5183 no . 2_666
H20A C3 3.3885 no . 2_666
H20A C4 3.1188 no . 2_666
H20A C9 3.4096 no . .
H20A C9 3.5774 no . 2_666
H20A C11 2.9756 no . 2_666
H20A C12 2.8577 no . 2_666
H20A H20B 3.1416 no . 2_676
H20B C3 3.2068 no . 1_565
H20B C4 3.5027 no . 1_565
H20B C6 2.9681 no . 2_676
H20B C20 3.1955 no . 2_676
H20B H3 2.9220 no . 1_565
H20B H4 3.5068 no . 1_565
H20B H6 2.4032 no . 2_676
H20B H7 3.5989 no . 2_676
H20B H20A 3.1416 no . 2_676
H20B H20B 2.4076 no . 2_676
H21A C6 3.3066 no . 2_676
H21A C7 2.9402 no . 2_676
H21A C8 3.3672 no . 1_554
H21A H6 3.2498 no . 2_676
H21A H7 2.5994 no . 2_676
H21A H8 2.4459 no . 1_554
H21A H15A 3.3797 no . 2_666
H21B C23 3.4660 no . 2_576
H21B H3 3.1429 no . 1_565
H21B H4 3.4750 no . 1_565
H21B H6 3.5213 no . 2_676
H21B H7 3.1837 no . 2_676
H21B H8 2.9543 no . 1_554
H21B H10 2.9249 no . 2_576
H21B H16B 3.3242 no . 1_564
H21B H23A 2.4851 no . 2_576
H22A C9 2.9434 no . 2_666
H22A C11 3.3472 no . 2_666
H22A C12 3.4165 no . .
H22A C17 3.2969 no . 1_554
H22A C18 3.4621 no . 1_554
H22A H9 2.8999 no . 2_666
H22A H17A 2.4652 no . 1_554
H22A H18A 3.2287 no . 1_554
H22A H18B 3.2735 no . 1_554
H22B C3 3.4630 no . 2_566
H22B C8 3.3245 no . 1_554
H22B C10 3.3418 no . 2_576
H22B C14 3.5991 no . 1_554
H22B C17 3.3796 no . 1_554
H22B C18 3.1726 no . 1_554
H22B H3 2.7790 no . 2_566
H22B H8 2.7995 no . 1_554
H22B H10 2.8096 no . 2_576
H22B H17A 2.8691 no . 1_554
H22B H17B 3.5971 no . 1_554
H22B H18A 2.5095 no . 1_554
H22B H18B 3.2851 no . 1_554
H23A C3 3.3496 no . 2_566
H23A C21 3.4464 no . 2_576
H23A H3 2.6170 no . 2_566
H23A H4 3.1319 no . 2_566
H23A H16B 2.9124 no . 2_567
H23A H21B 2.4851 no . 2_576
H23A H23A 3.3004 no . 2_576
H23B C3 3.3115 no . 2_566
H23B C4 3.3236 no . 2_566
H23B C16 3.5452 no . 2_567
H23B C17 3.3108 no . 2_567
H23B H3 2.9225 no . 2_566
H23B H4 2.9006 no . 2_566
H23B H16B 2.8744 no . 2_567
H23B H17A 3.1204 no . 1_554
H23B H17A 3.1405 no . 2_567
H23B H17B 2.8622 no . 2_567
H24A C15 3.2238 no . 2_567
H24A C16 3.1485 no . 2_567
H24A C17 3.3795 no . 2_567
H24A C19 3.5986 no . .
H24A H15A 3.5989 no . 2_567
H24A H15B 2.5495 no . 2_567
H24A H16B 2.6263 no . 2_567
H24A H17B 2.7447 no . 2_567
H24A H19A 3.1812 no . .
H24A H19B 3.0611 no . .
H24B C1 3.4463 no . .
H24B C9 3.1420 no . .
H24B C9 3.5236 no . 2_666
H24B C11 2.9033 no . .
H24B C12 3.1283 no . .
H24B C12 3.5502 no . 2_666
H24B C19 3.4096 no . .
H24B H9 3.5518 no . .
H24B H17B 3.2173 no . 2_567
H24B H19A 3.3355 no . .
H24B H19B 2.6764 no . .

loop_
_geom_torsion_atom_site_label_1
_geom_torsion_atom_site_label_2
_geom_torsion_atom_site_label_3
_geom_torsion_atom_site_label_4
_geom_torsion
_geom_torsion_publ_flag
_geom_torsion_site_symmetry_1
_geom_torsion_site_symmetry_2
_geom_torsion_site_symmetry_3
_geom_torsion_site_symmetry_4
C1 N1 C15 C16 174.47(13) no . . . .
C15 N1 C1 C2 19.6(3) no . . . .
C15 N1 C1 C11 -159.28(14) no . . . .
C1 N1 C19 C18 -174.75(13) no . . . .
C19 N1 C1 C2 -106.78(18) no . . . .
C19 N1 C1 C11 74.31(19) no . . . .
C15 N1 C19 C18 57.0(2) no . . . .
C19 N1 C15 C16 -58.3(2) no . . . .
C5 N2 C20 C21 -168.87(14) no . . . .
C20 N2 C5 C6 -23.2(3) no . . . .
C20 N2 C5 C13 154.49(14) no . . . .
C5 N2 C24 C23 167.55(12) no . . . .
C24 N2 C5 C6 104.94(18) no . . . .
C24 N2 C5 C13 -77.36(18) no . . . .
C20 N2 C24 C23 -61.78(19) no . . . .
C24 N2 C20 C21 61.4(2) no . . . .
N1 C1 C2 C3 177.02(15) no . . . .
N1 C1 C11 C9 5.8(3) no . . . .
N1 C1 C11 C12 -175.25(14) no . . . .
C2 C1 C11 C9 -173.18(15) no . . . .
C2 C1 C11 C12 5.8(3) no . . . .
C11 C1 C2 C3 -4.1(3) no . . . .
C1 C2 C3 C4 -1.2(3) no . . . .
C2 C3 C4 C12 4.7(3) no . . . .
C3 C4 C12 C9 174.85(15) no . . . 2_666
C3 C4 C12 C11 -2.8(3) no . . . .
N2 C5 C6 C7 -179.82(15) no . . . .
N2 C5 C13 C10 -2.7(3) no . . . .
N2 C5 C13 C14 178.71(14) no . . . .
C6 C5 C13 C10 175.08(15) no . . . .
C6 C5 C13 C14 -3.5(3) no . . . .
C13 C5 C6 C7 2.5(3) no . . . .
C5 C6 C7 C8 0.4(3) no . . . .
C6 C7 C8 C14 -2.2(3) no . . . .
C7 C8 C14 C10 -176.86(15) no . . . 2_577
C7 C8 C14 C13 1.2(3) no . . . .
C11 C9 C12 C4 176.51(15) no . . 2_666 2_666
C11 C9 C12 C11 -1.1(3) no . . 2_666 2_666
C12 C9 C11 C1 -179.88(15) no 2_666 . . .
C12 C9 C11 C12 1.1(3) no 2_666 . . .
C13 C10 C14 C8 -176.85(15) no . . 2_577 2_577
C13 C10 C14 C13 1.2(3) no . . 2_577 2_577
C14 C10 C13 C5 -179.72(15) no 2_577 . . .
C14 C10 C13 C14 -1.2(3) no 2_577 . . .
C1 C11 C12 C4 -2.4(3) no . . . .
C1 C11 C12 C9 179.88(14) no . . . 2_666
C9 C11 C12 C4 176.60(14) no . . . .
C9 C11 C12 C9 -1.1(3) no . . . 2_666
C5 C13 C14 C8 1.7(3) no . . . .
C5 C13 C14 C10 179.74(14) no . . . 2_577
C10 C13 C14 C8 -176.93(14) no . . . .
C10 C13 C14 C10 1.1(3) no . . . 2_577
N1 C15 C16 C17 58.93(18) no . . . .
C15 C16 C17 C18 -55.9(2) no . . . .
C16 C17 C18 C19 54.1(3) no . . . .
C17 C18 C19 N1 -55.7(2) no . . . .
N2 C20 C21 C22 -56.99(19) no . . . .
C20 C21 C22 C23 52.5(2) no . . . .
C21 C22 C23 C24 -52.7(3) no . . . .
C22 C23 C24 N2 57.27(19) no . . . .
